data_7201477
loop_
_publ_author_name
'Cohen, Anita'
'Crozet, Maxime D.'
'Rathelot, Pascal'
'Vanelle, Patrice'

_publ_section_title
;
 An efficient aqueous microwave-assisted Suzuki--Miyaura cross-coupling
 reaction in the thiazole series
;
_journal_issue 11
_journal_name_full 'Green Chemistry'
_journal_page_first 1736
_journal_paper_doi 10.1039/b916123f
_journal_volume 11
_journal_year 2009
_chemical_compound_source 'synthesis as described'
_chemical_formula_moiety 'C18 H16 F1 N1 O2 S2'
_chemical_formula_sum 'C18 H16 F N O2 S2'
_chemical_formula_weight 361.44
_chemical_name_systematic
;
?
;
_space_group_IT_number 2
_symmetry_cell_setting triclinic
_symmetry_Int_Tables_number 2
_symmetry_space_group_name_Hall '-P 1'
_symmetry_space_group_name_H-M 'P -1'
_atom_sites_solution_hydrogens geom
_atom_sites_solution_primary direct
_atom_sites_solution_secondary difmap
_audit_conform_dict_location ftp://ftp.iucr.org/pub/cif_core.dic
_audit_conform_dict_name cif_core.dic
_audit_conform_dict_version 2.3
_audit_creation_date 2009-03-23T14:17:00-00:00
_audit_creation_method 'WinGX routine CIF_UPDATE'
_cell_angle_alpha 111.001(1)
_cell_angle_beta 103.328(2)
_cell_angle_gamma 103.603(3)
_cell_formula_units_Z 2
_cell_length_a 8.1330(2)
_cell_length_b 10.9315(3)
_cell_length_c 11.3491(4)
_cell_measurement_reflns_used 9942
_cell_measurement_temperature 293(2)
_cell_measurement_theta_max 28.16
_cell_measurement_theta_min 2.05
_cell_measurement_wavelength 0.71073
_cell_volume 858.68(5)
_computing_molecular_graphics 'Ortep-3 for Windows (Farrugia, 1997)'
_computing_publication_material 'WinGX publication routines (Farrugia, 1999)'
_computing_structure_refinement 'SHELXL-97 (Sheldrick, 1997)'
_computing_structure_solution 'SHELXS-86 (Sheldrick, 1986)'
_diffrn_ambient_temperature 293(2)
_diffrn_measured_fraction_theta_full 0.954
_diffrn_measured_fraction_theta_max 0.954
_diffrn_measurement_device_type KappaCCD
_diffrn_measurement_method 'Omega + Phi scan'
_diffrn_radiation_monochromator graphite
_diffrn_radiation_probe x-ray
_diffrn_radiation_type MoK\a
_diffrn_radiation_wavelength 0.71073
_diffrn_reflns_av_R_equivalents 0.062
_diffrn_reflns_av_unetI/netI 0.0491
_diffrn_reflns_limit_h_max 10
_diffrn_reflns_limit_h_min 0
_diffrn_reflns_limit_k_max 14
_diffrn_reflns_limit_k_min -14
_diffrn_reflns_limit_l_max 14
_diffrn_reflns_limit_l_min -15
_diffrn_reflns_number 9942
_diffrn_reflns_theta_full 28.16
_diffrn_reflns_theta_max 28.16
_diffrn_reflns_theta_min 2.05
_diffrn_source 'fine-focus sealed tube'
_diffrn_standards_number 0
_exptl_absorpt_coefficient_mu 0.33
_exptl_absorpt_correction_type none
_exptl_crystal_colour colorless
_exptl_crystal_density_diffrn 1.398
_exptl_crystal_density_method 'not measured'
_exptl_crystal_description prism
_exptl_crystal_F_000 376
_exptl_crystal_size_max 0.2
_exptl_crystal_size_mid 0.16
_exptl_crystal_size_min 0.12
_refine_diff_density_max 0.463
_refine_diff_density_min -0.45
_refine_diff_density_rms 0.082
_refine_ls_extinction_method none
_refine_ls_goodness_of_fit_ref 1.098
_refine_ls_hydrogen_treatment constr
_refine_ls_matrix_type full
_refine_ls_number_parameters 219
_refine_ls_number_reflns 4023
_refine_ls_number_restraints 0
_refine_ls_restrained_S_all 1.098
_refine_ls_R_factor_all 0.1008
_refine_ls_R_factor_gt 0.0772
_refine_ls_shift/su_max 0.000
_refine_ls_shift/su_mean 0
_refine_ls_structure_factor_coef Fsqd
_refine_ls_weighting_details 'calc w=1/[\s^2^(Fo^2^)+(0.0335P)^2^+3.4066P] where P=(Fo^2^+2Fc^2^)/3'
_refine_ls_weighting_scheme calc
_refine_ls_wR_factor_gt 0.2084
_refine_ls_wR_factor_ref 0.2201
_reflns_number_gt 3045
_reflns_number_total 4023
_reflns_threshold_expression >2sigma(I)
_cod_data_source_file b916123f.txt
_cod_data_source_block ac2154
_cod_original_cell_volume 858.68(4)
_cod_database_code 7201477

loop_
_symmetry_equiv_pos_as_xyz
'x, y, z'
'-x, -y, -z'

loop_
_atom_site_label
_atom_site_type_symbol
_atom_site_fract_x
_atom_site_fract_y
_atom_site_fract_z
_atom_site_U_iso_or_equiv
_atom_site_adp_type
_atom_site_occupancy
_atom_site_symmetry_multiplicity
_atom_site_calc_flag
_atom_site_refinement_flags
_atom_site_disorder_assembly
_atom_site_disorder_group
C7 C -0.5373(8) -0.0359(7) 0.2487(8) 0.086(2) Uani 1 1 d . . .
H7A H -0.5586 -0.1238 0.2538 0.129 Uiso 1 1 calc R . .
H7B H -0.5776 -0.0526 0.156 0.129 Uiso 1 1 calc R . .
H7C H -0.6025 0.0146 0.2951 0.129 Uiso 1 1 calc R . .
C9 C 0.1958(6) 0.5249(5) 0.7008(4) 0.0378(9) Uani 1 1 d . . .
C1 C 0.0277(6) 0.2088(5) 0.4366(5) 0.0429(10) Uani 1 1 d . . .
C2 C -0.0646(7) 0.1904(5) 0.3105(5) 0.0495(12) Uani 1 1 d . . .
H2 H -0.0045 0.2318 0.2664 0.059 Uiso 1 1 calc R . .
C3 C -0.2452(7) 0.1112(6) 0.2486(5) 0.0564(13) Uani 1 1 d . . .
H3 H -0.3063 0.0991 0.1628 0.068 Uiso 1 1 calc R . .
C4 C -0.3371(7) 0.0492(5) 0.3135(6) 0.0580(14) Uani 1 1 d . . .
C5 C -0.2423(8) 0.0665(6) 0.4394(7) 0.0681(17) Uani 1 1 d . . .
H5 H -0.3016 0.0241 0.4832 0.082 Uiso 1 1 calc R . .
C6 C -0.0610(7) 0.1457(6) 0.5017(6) 0.0604(14) Uani 1 1 d . . .
H6 H 0.0012 0.1566 0.5867 0.073 Uiso 1 1 calc R . .
C8 C 0.2703(6) 0.4903(5) 0.5894(4) 0.0412(10) Uani 1 1 d . . .
H8A H 0.3954 0.5508 0.6235 0.049 Uiso 1 1 calc R . .
H8B H 0.2046 0.5098 0.5193 0.049 Uiso 1 1 calc R . .
C10 C 0.2882(6) 0.6007(5) 0.8353(4) 0.0379(9) Uani 1 1 d . . .
C11 C 0.4828(6) 0.6762(5) 0.9117(4) 0.0378(9) Uani 1 1 d . . .
C12 C 0.5905(6) 0.7542(5) 0.8667(5) 0.0444(11) Uani 1 1 d . . .
H12 H 0.5394 0.7592 0.7871 0.053 Uiso 1 1 calc R . .
C13 C 0.7733(7) 0.8247(6) 0.9386(5) 0.0538(13) Uani 1 1 d . . .
H13 H 0.8456 0.8763 0.9079 0.065 Uiso 1 1 calc R . .
C14 C 0.8445(6) 0.8165(6) 1.0556(6) 0.0565(14) Uani 1 1 d . . .
C15 C 0.7440(7) 0.7424(6) 1.1051(5) 0.0600(14) Uani 1 1 d . . .
H15 H 0.7965 0.7389 1.1853 0.072 Uiso 1 1 calc R . .
C16 C 0.5616(7) 0.6728(6) 1.0324(5) 0.0490(12) Uani 1 1 d . . .
H16 H 0.4904 0.6228 1.065 0.059 Uiso 1 1 calc R . .
C17 C -0.0410(6) 0.5024(5) 0.7677(5) 0.0451(11) Uani 1 1 d . . .
C18 C -0.2337(6) 0.4563(7) 0.7589(6) 0.0607(15) Uani 1 1 d . . .
H18A H -0.3031 0.485 0.7002 0.091 Uiso 1 1 calc R . .
H18B H -0.2408 0.498 0.8469 0.091 Uiso 1 1 calc R . .
H18C H -0.2807 0.3563 0.724 0.091 Uiso 1 1 calc R . .
F1 F 1.0248(4) 0.8857(4) 1.1271(4) 0.0883(13) Uani 1 1 d . . .
N1 N 0.0104(5) 0.4701(4) 0.6638(4) 0.0420(9) Uani 1 1 d . . .
O1 O 0.3387(5) 0.3006(4) 0.4150(4) 0.0658(11) Uani 1 1 d . . .
O2 O 0.3332(5) 0.2795(4) 0.6250(4) 0.0593(10) Uani 1 1 d . . .
S1 S 0.13473(16) 0.60358(15) 0.91902(12) 0.0487(4) Uani 1 1 d . . .
S2 S 0.25788(15) 0.31253(14) 0.51726(12) 0.0454(3) Uani 1 1 d . . .

loop_
_atom_site_aniso_label
_atom_site_aniso_U_11
_atom_site_aniso_U_22
_atom_site_aniso_U_33
_atom_site_aniso_U_23
_atom_site_aniso_U_13
_atom_site_aniso_U_12
C7 0.044(3) 0.062(4) 0.116(6) 0.026(4) 0.005(3) 0.002(3)
C9 0.029(2) 0.044(2) 0.037(2) 0.0180(19) 0.0117(17) 0.0080(17)
C1 0.035(2) 0.039(2) 0.045(2) 0.012(2) 0.0152(19) 0.0060(18)
C2 0.048(3) 0.048(3) 0.047(3) 0.019(2) 0.015(2) 0.011(2)
C3 0.052(3) 0.052(3) 0.050(3) 0.016(2) 0.004(2) 0.016(2)
C4 0.040(3) 0.040(3) 0.074(4) 0.013(3) 0.011(3) 0.007(2)
C5 0.052(3) 0.064(4) 0.079(4) 0.030(3) 0.025(3) 0.002(3)
C6 0.047(3) 0.068(4) 0.056(3) 0.029(3) 0.013(2) 0.004(3)
C8 0.031(2) 0.045(2) 0.037(2) 0.015(2) 0.0119(17) 0.0021(18)
C10 0.031(2) 0.045(2) 0.039(2) 0.0187(19) 0.0156(17) 0.0110(18)
C11 0.032(2) 0.042(2) 0.036(2) 0.0151(19) 0.0115(17) 0.0101(18)
C12 0.037(2) 0.047(3) 0.045(3) 0.020(2) 0.0146(19) 0.009(2)
C13 0.036(2) 0.052(3) 0.058(3) 0.014(2) 0.018(2) 0.004(2)
C14 0.029(2) 0.059(3) 0.055(3) 0.010(3) 0.004(2) 0.005(2)
C15 0.045(3) 0.074(4) 0.044(3) 0.019(3) -0.001(2) 0.016(3)
C16 0.039(2) 0.059(3) 0.041(3) 0.020(2) 0.010(2) 0.011(2)
C17 0.036(2) 0.053(3) 0.047(3) 0.024(2) 0.016(2) 0.012(2)
C18 0.031(2) 0.084(4) 0.071(4) 0.037(3) 0.023(2) 0.018(3)
F1 0.0344(17) 0.097(3) 0.085(3) 0.019(2) -0.0037(16) -0.0029(17)
N1 0.0258(17) 0.052(2) 0.046(2) 0.0214(18) 0.0118(15) 0.0107(16)
O1 0.052(2) 0.074(3) 0.063(2) 0.015(2) 0.0373(19) 0.0124(19)
O2 0.0404(19) 0.070(2) 0.071(2) 0.038(2) 0.0106(17) 0.0205(17)
S1 0.0352(6) 0.0652(8) 0.0430(6) 0.0202(6) 0.0191(5) 0.0130(5)
S2 0.0308(6) 0.0528(7) 0.0474(7) 0.0175(6) 0.0163(5) 0.0100(5)

loop_
_atom_type_symbol
_atom_type_description
_atom_type_scat_dispersion_real
_atom_type_scat_dispersion_imag
_atom_type_scat_source
C C 0.0033 0.0016 'International Tables Vol C Tables 4.2.6.8 and 6.1.1.4'
H H 0 0 'International Tables Vol C Tables 4.2.6.8 and 6.1.1.4'
F F 0.0171 0.0103 'International Tables Vol C Tables 4.2.6.8 and 6.1.1.4'
N N 0.0061 0.0033 'International Tables Vol C Tables 4.2.6.8 and 6.1.1.4'
O O 0.0106 0.006 'International Tables Vol C Tables 4.2.6.8 and 6.1.1.4'
S S 0.1246 0.1234 'International Tables Vol C Tables 4.2.6.8 and 6.1.1.4'

loop_
_geom_angle_atom_site_label_1
_geom_angle_atom_site_label_2
_geom_angle_atom_site_label_3
_geom_angle
_geom_angle_site_symmetry_1
_geom_angle_site_symmetry_3
_geom_angle_publ_flag
C4 C7 H7A 109.5 . . ?
C4 C7 H7B 109.5 . . ?
H7A C7 H7B 109.5 . . ?
C4 C7 H7C 109.5 . . ?
H7A C7 H7C 109.5 . . ?
H7B C7 H7C 109.5 . . ?
C10 C9 N1 115.7(4) . . ?
C10 C9 C8 128.0(4) . . ?
N1 C9 C8 116.3(4) . . ?
C2 C1 C6 119.8(5) . . ?
C2 C1 S2 120.7(4) . . ?
C6 C1 S2 119.6(4) . . ?
C1 C2 C3 120.6(5) . . ?
C1 C2 H2 119.7 . . ?
C3 C2 H2 119.7 . . ?
C2 C3 C4 120.4(5) . . ?
C2 C3 H3 119.8 . . ?
C4 C3 H3 119.8 . . ?
C5 C4 C3 118.6(5) . . ?
C5 C4 C7 120.0(6) . . ?
C3 C4 C7 121.4(6) . . ?
C6 C5 C4 121.2(6) . . ?
C6 C5 H5 119.4 . . ?
C4 C5 H5 119.4 . . ?
C5 C6 C1 119.5(5) . . ?
C5 C6 H6 120.2 . . ?
C1 C6 H6 120.2 . . ?
C9 C8 S2 113.7(3) . . ?
C9 C8 H8A 108.8 . . ?
S2 C8 H8A 108.8 . . ?
C9 C8 H8B 108.8 . . ?
S2 C8 H8B 108.8 . . ?
H8A C8 H8B 107.7 . . ?
C9 C10 C11 131.3(4) . . ?
C9 C10 S1 108.6(3) . . ?
C11 C10 S1 120.1(3) . . ?
C12 C11 C16 118.4(4) . . ?
C12 C11 C10 121.1(4) . . ?
C16 C11 C10 120.5(4) . . ?
C13 C12 C11 121.0(5) . . ?
C13 C12 H12 119.5 . . ?
C11 C12 H12 119.5 . . ?
C14 C13 C12 118.3(5) . . ?
C14 C13 H13 120.9 . . ?
C12 C13 H13 120.9 . . ?
C13 C14 C15 123.1(5) . . ?
C13 C14 F1 118.6(5) . . ?
C15 C14 F1 118.3(5) . . ?
C14 C15 C16 118.0(5) . . ?
C14 C15 H15 121 . . ?
C16 C15 H15 121 . . ?
C15 C16 C11 121.3(5) . . ?
C15 C16 H16 119.4 . . ?
C11 C16 H16 119.4 . . ?
N1 C17 C18 123.8(5) . . ?
N1 C17 S1 113.7(3) . . ?
C18 C17 S1 122.5(4) . . ?
C17 C18 H18A 109.5 . . ?
C17 C18 H18B 109.5 . . ?
H18A C18 H18B 109.5 . . ?
C17 C18 H18C 109.5 . . ?
H18A C18 H18C 109.5 . . ?
H18B C18 H18C 109.5 . . ?
C17 N1 C9 111.8(4) . . ?
C17 S1 C10 90.3(2) . . ?
O2 S2 O1 119.0(3) . . ?
O2 S2 C1 108.8(2) . . ?
O1 S2 C1 107.9(2) . . ?
O2 S2 C8 108.2(2) . . ?
O1 S2 C8 105.4(2) . . ?
C1 S2 C8 106.9(2) . . ?

loop_
_geom_bond_atom_site_label_1
_geom_bond_atom_site_label_2
_geom_bond_distance
_geom_bond_site_symmetry_2
_geom_bond_publ_flag
C7 C4 1.518(7) . ?
C7 H7A 0.96 . ?
C7 H7B 0.96 . ?
C7 H7C 0.96 . ?
C9 C10 1.361(6) . ?
C9 N1 1.382(5) . ?
C9 C8 1.493(6) . ?
C1 C2 1.372(7) . ?
C1 C6 1.385(7) . ?
C1 S2 1.759(5) . ?
C2 C3 1.375(7) . ?
C2 H2 0.93 . ?
C3 C4 1.391(8) . ?
C3 H3 0.93 . ?
C4 C5 1.380(9) . ?
C5 C6 1.379(7) . ?
C5 H5 0.93 . ?
C6 H6 0.93 . ?
C8 S2 1.785(5) . ?
C8 H8A 0.97 . ?
C8 H8B 0.97 . ?
C10 C11 1.475(6) . ?
C10 S1 1.734(4) . ?
C11 C12 1.387(6) . ?
C11 C16 1.390(6) . ?
C12 C13 1.386(6) . ?
C12 H12 0.93 . ?
C13 C14 1.365(8) . ?
C13 H13 0.93 . ?
C14 C15 1.366(8) . ?
C14 F1 1.368(5) . ?
C15 C16 1.384(7) . ?
C15 H15 0.93 . ?
C16 H16 0.93 . ?
C17 N1 1.299(6) . ?
C17 C18 1.497(6) . ?
C17 S1 1.726(5) . ?
C18 H18A 0.96 . ?
C18 H18B 0.96 . ?
C18 H18C 0.96 . ?
O1 S2 1.442(4) . ?
O2 S2 1.441(4) . ?

loop_
_cod_related_entry_id
_cod_related_entry_database
_cod_related_entry_code
1 ChemSpider 29360512
